data_2241837
loop_
_publ_author_name
'Bauri, Ajoy Kumar'
'Foro, Sabine'
'Do, Nhu Quynh Nguyen'

_publ_section_title
;
 Crystal structure of an aryl cyclohexyl nonanoid, an antiproliferative
 molecule isolated from the spice <i>Myristica malabarica</i>
;
_journal_issue 10
_journal_name_full 'Acta Crystallographica Section E'
_journal_page_first 1408
_journal_page_last 1411
_journal_paper_doi 10.1107/S2056989016013797
_journal_volume 72
_journal_year 2016
_chemical_formula_iupac 'C21 H26 O5'
_chemical_formula_moiety 'C21 H26 O5'
_chemical_formula_sum 'C21 H26 O5'
_chemical_formula_weight 358.42
_chemical_name_common 'aryl cyclohexyl nonanoid'
_chemical_name_systematic
;
3,5-Dihydroxy-2-[9-(4-hydroxyphenyl)nonanoyl]cyclohexa-2,4-dien-1-one
;
_space_group_crystal_system triclinic
_space_group_IT_number 2
_space_group_name_Hall '-P 1'
_space_group_name_H-M_alt 'P -1'
_symmetry_space_group_name_Hall '-P 1'
_symmetry_space_group_name_H-M 'P -1'
_atom_sites_solution_hydrogens mixed
_audit_creation_method SHELXL-2014/6
_cell_angle_alpha 81.690(10)
_cell_angle_beta 86.480(10)
_cell_angle_gamma 88.480(10)
_cell_formula_units_Z 2
_cell_length_a 5.6630(8)
_cell_length_b 8.7070(10)
_cell_length_c 20.152(3)
_cell_measurement_reflns_used 2139
_cell_measurement_temperature 293(2)
_cell_measurement_theta_max 27.70
_cell_measurement_theta_min 2.88
_cell_volume 981.2(2)
_computing_cell_refinement
;
CrysAlis RED (Oxford Diffraction, 2009)
;
_computing_data_collection
;
CrysAlis CCD (Oxford Diffraction, 2009)
;
_computing_data_reduction
;
CrysAlis RED (Oxford Diffraction, 2009)
;
_computing_molecular_graphics
;
PLATON (Spek, 2009)
;
_computing_publication_material
;
SHELXL2014 (Sheldrick, 2015)
;
_computing_structure_refinement
;
SHELXL2014 (Sheldrick, 2015)
;
_computing_structure_solution
;
SHELXS2014 (Sheldrick, 2015)
;
_diffrn_ambient_temperature 293(2)
_diffrn_measured_fraction_theta_full 0.989
_diffrn_measured_fraction_theta_max 0.988
_diffrn_measurement_device_type
;
Oxford Diffraction Xcalibur diffractometer
with Sapphire CCD detector
;
_diffrn_measurement_method
;
Rotation method data acquisition using \w scans
;
_diffrn_radiation_type MoK\a
_diffrn_radiation_wavelength 0.71073
_diffrn_reflns_av_R_equivalents 0.0128
_diffrn_reflns_limit_h_max 6
_diffrn_reflns_limit_h_min -6
_diffrn_reflns_limit_k_max 10
_diffrn_reflns_limit_k_min -10
_diffrn_reflns_limit_l_max 24
_diffrn_reflns_limit_l_min -21
_diffrn_reflns_number 6013
_diffrn_reflns_theta_full 25.242
_diffrn_reflns_theta_max 25.345
_diffrn_reflns_theta_min 2.897
_exptl_absorpt_coefficient_mu 0.086
_exptl_absorpt_correction_T_max 0.983
_exptl_absorpt_correction_T_min 0.960
_exptl_absorpt_correction_type multi-scan
_exptl_absorpt_process_details
;
(CrysAlis RED; Oxford Diffraction, 2009)
;
_exptl_crystal_colour yellow
_exptl_crystal_density_diffrn 1.213
_exptl_crystal_description prism
_exptl_crystal_F_000 384
_exptl_crystal_size_max 0.480
_exptl_crystal_size_mid 0.480
_exptl_crystal_size_min 0.200
_refine_diff_density_max 0.364
_refine_diff_density_min -0.204
_refine_ls_extinction_method none
_refine_ls_goodness_of_fit_ref 1.098
_refine_ls_hydrogen_treatment constr
_refine_ls_matrix_type full
_refine_ls_number_parameters 254
_refine_ls_number_reflns 3552
_refine_ls_number_restraints 3
_refine_ls_restrained_S_all 1.099
_refine_ls_R_factor_all 0.0948
_refine_ls_R_factor_gt 0.0705
_refine_ls_shift/su_max 0.000
_refine_ls_shift/su_mean 0.000
_refine_ls_structure_factor_coef Fsqd
_refine_ls_weighting_details 'w=1/[\s^2^(Fo^2^)+(0.0517P)^2^+0.9321P] where P=(Fo^2^+2Fc^2^)/3'
_refine_ls_weighting_scheme calc
_refine_ls_wR_factor_gt 0.1626
_refine_ls_wR_factor_ref 0.1775
_reflns_number_gt 2638
_reflns_number_total 3552
_reflns_threshold_expression 'I > 2\s(I)'
_cod_data_source_file zs2367sup1.cif
_cod_data_source_block I
_cod_database_code 2241837
_shelx_space_group_comment
;
The symmetry employed for this shelxl refinement is uniquely defined
by the following loop, which should always be used as a source of
symmetry information in preference to the above space-group names.
They are only intended as comments.
;
_shelx_estimated_absorpt_t_min 0.960
_shelx_estimated_absorpt_t_max 0.983
_shelxl_version_number 2014/6

loop_
_space_group_symop_operation_xyz
'x, y, z'
'-x, -y, -z'

loop_
_atom_site_type_symbol
_atom_site_label
_atom_site_fract_x
_atom_site_fract_y
_atom_site_fract_z
_atom_site_U_iso_or_equiv
_atom_site_adp_type
_atom_site_calc_flag
_atom_site_occupancy
_atom_site_disorder_assembly
_atom_site_disorder_group
O O1 -0.0508(4) -0.0225(3) 0.83338(11) 0.0664(7) Uani d 1 . .
O O2 0.1863(14) -0.3525(8) 1.0267(3) 0.0655(19) Uani d 0.6972 A 1
H H2A 0.2365 -0.2936 1.0510 0.079 Uiso d 0.6972 A 1
O O2' 0.254(4) -0.310(2) 1.0277(7) 0.069(5) Uani d 0.3028 B 2
H H2B 0.2933 -0.2259 1.0380 0.083 Uiso d 0.3028 B 2
O O3 0.6549(4) -0.3272(3) 0.82020(11) 0.0658(7) Uani d 1 . .
H H3O 0.6550 -0.2796 0.7798 0.079 Uiso d 1 . .
O O4 0.5334(4) -0.1694(3) 0.71742(10) 0.0673(7) Uani d 1 . .
O O5 -0.5995(4) 0.8647(2) 0.10839(10) 0.0617(6) Uani d 1 . .
H H5O -0.7128 0.9054 0.1283 0.074 Uiso d 1 . .
C C1 0.3066(5) -0.1679(3) 0.81894(13) 0.0427(6) Uani d 1 . .
C C2 0.1065(5) -0.1099(3) 0.85825(14) 0.0481(7) Uani d 1 . .
C C3 0.0917(6) -0.1598(4) 0.93293(15) 0.0742(11) Uani d 1 . .
H H3 0.0167 -0.0988 0.9625 0.089 Uiso calc 1 C 1
C C4 0.2009(10) -0.3083(6) 0.9562(2) 0.0636(14) Uani d 0.6972 A 1
C C4' 0.3050(18) -0.2280(11) 0.9622(4) 0.046(2) Uani d 0.3028 A 3
C C5 0.4429(6) -0.3327(4) 0.92481(15) 0.0605(9) Uani d 1 . .
H H5A 0.5567 -0.2819 0.9480 0.073 Uiso calc 1 A 1
H H5B 0.4808 -0.4430 0.9313 0.073 Uiso calc 1 A 1
C C6 0.4698(5) -0.2731(3) 0.85166(14) 0.0470(7) Uani d 1 . .
C C7 0.3503(5) -0.1185(3) 0.74718(14) 0.0467(7) Uani d 1 . .
C C8 0.1815(5) -0.0110(3) 0.70682(14) 0.0501(7) Uani d 1 . .
H H8A 0.1566 0.0819 0.7279 0.060 Uiso calc 1 . .
H H8B 0.0303 -0.0616 0.7084 0.060 Uiso calc 1 . .
C C9 0.2634(6) 0.0367(4) 0.63382(14) 0.0566(8) Uani d 1 . .
H H9A 0.3025 -0.0553 0.6131 0.068 Uiso calc 1 . .
H H9B 0.4049 0.0981 0.6314 0.068 Uiso calc 1 . .
C C10 0.0701(6) 0.1314(4) 0.59556(15) 0.0598(8) Uani d 1 . .
H H10A -0.0672 0.0670 0.5959 0.072 Uiso calc 1 . .
H H10B 0.0231 0.2186 0.6187 0.072 Uiso calc 1 . .
C C11 0.1480(6) 0.1921(4) 0.52332(15) 0.0627(9) Uani d 1 . .
H H11A 0.2042 0.1053 0.5010 0.075 Uiso calc 1 . .
H H11B 0.2796 0.2612 0.5232 0.075 Uiso calc 1 . .
C C12 -0.0481(6) 0.2792(4) 0.48314(15) 0.0614(9) Uani d 1 . .
H H12A -0.1808 0.2108 0.4836 0.074 Uiso calc 1 . .
H H12B -0.1027 0.3672 0.5048 0.074 Uiso calc 1 . .
C C13 0.0332(6) 0.3360(4) 0.41130(15) 0.0599(8) Uani d 1 . .
H H13A 0.0865 0.2474 0.3899 0.072 Uiso calc 1 . .
H H13B 0.1679 0.4026 0.4113 0.072 Uiso calc 1 . .
C C14 -0.1574(6) 0.4262(3) 0.36914(14) 0.0528(7) Uani d 1 . .
H H14A -0.2963 0.3627 0.3705 0.063 Uiso calc 1 . .
H H14B -0.2036 0.5197 0.3880 0.063 Uiso calc 1 . .
C C15 -0.0638(5) 0.4693(4) 0.29700(15) 0.0553(8) Uani d 1 . .
H H15A -0.0314 0.3738 0.2783 0.066 Uiso calc 1 . .
H H15B 0.0863 0.5201 0.2975 0.066 Uiso calc 1 . .
C C16 -0.2175(5) 0.5731(3) 0.24928(14) 0.0433(6) Uani d 1 . .
C C17 -0.4281(5) 0.6465(3) 0.26883(14) 0.0486(7) Uani d 1 . .
H H17 -0.4819 0.6297 0.3138 0.058 Uiso calc 1 . .
C C18 -0.5602(5) 0.7439(3) 0.22330(14) 0.0492(7) Uani d 1 . .
H H18 -0.7001 0.7906 0.2376 0.059 Uiso calc 1 . .
C C19 -0.4795(5) 0.7697(3) 0.15660(14) 0.0458(7) Uani d 1 . .
C C20 -0.2681(5) 0.6987(3) 0.13615(14) 0.0528(8) Uani d 1 . .
H H20 -0.2128 0.7169 0.0913 0.063 Uiso calc 1 . .
C C21 -0.1409(5) 0.6019(3) 0.18188(14) 0.0502(7) Uani d 1 . .
H H21 -0.0015 0.5550 0.1673 0.060 Uiso calc 1 . .

loop_
_atom_site_aniso_label
_atom_site_aniso_U_11
_atom_site_aniso_U_22
_atom_site_aniso_U_33
_atom_site_aniso_U_12
_atom_site_aniso_U_13
_atom_site_aniso_U_23
O1 0.0639(14) 0.0742(15) 0.0563(13) 0.0366(12) -0.0044(10) 0.0007(11)
O2 0.082(5) 0.068(4) 0.043(2) 0.013(3) 0.005(2) -0.001(2)
O2' 0.107(13) 0.067(9) 0.032(5) -0.021(6) -0.013(5) 0.004(5)
O3 0.0579(13) 0.0792(15) 0.0541(12) 0.0328(12) 0.0045(10) 0.0024(11)
O4 0.0666(15) 0.0829(16) 0.0474(12) 0.0210(12) 0.0073(10) -0.0015(11)
O5 0.0625(14) 0.0668(14) 0.0496(12) 0.0272(11) -0.0018(10) 0.0066(10)
C1 0.0426(15) 0.0434(15) 0.0404(14) 0.0073(12) -0.0031(11) -0.0018(11)
C2 0.0477(16) 0.0482(16) 0.0463(16) 0.0125(13) -0.0043(13) -0.0017(13)
C3 0.073(2) 0.099(3) 0.0426(17) 0.044(2) 0.0076(16) 0.0028(17)
C4 0.078(4) 0.070(3) 0.036(2) 0.032(3) 0.010(2) 0.006(2)
C4' 0.068(7) 0.040(5) 0.030(5) -0.002(5) -0.007(4) -0.005(4)
C5 0.062(2) 0.068(2) 0.0464(17) 0.0210(16) -0.0074(14) 0.0038(15)
C6 0.0430(16) 0.0492(16) 0.0470(16) 0.0106(13) -0.0005(12) -0.0041(13)
C7 0.0523(17) 0.0438(15) 0.0437(15) 0.0036(13) -0.0044(13) -0.0053(12)
C8 0.0565(18) 0.0486(16) 0.0429(15) 0.0030(14) -0.0080(13) 0.0019(12)
C9 0.071(2) 0.0545(18) 0.0433(16) 0.0027(15) -0.0105(14) 0.0005(13)
C10 0.078(2) 0.0532(18) 0.0467(17) 0.0009(16) -0.0139(15) 0.0031(14)
C11 0.081(2) 0.0580(19) 0.0471(17) 0.0033(17) -0.0151(16) 0.0034(14)
C12 0.081(2) 0.0522(18) 0.0492(17) 0.0053(16) -0.0117(16) 0.0014(14)
C13 0.074(2) 0.0544(18) 0.0488(17) 0.0063(16) -0.0148(15) 0.0037(14)
C14 0.0605(19) 0.0465(16) 0.0492(17) 0.0035(14) -0.0075(14) 0.0018(13)
C15 0.0510(18) 0.0560(18) 0.0542(18) 0.0050(14) -0.0073(14) 0.0082(14)
C16 0.0428(15) 0.0400(14) 0.0455(15) 0.0013(12) -0.0052(12) 0.0001(12)
C17 0.0486(17) 0.0539(17) 0.0400(15) 0.0034(13) 0.0017(12) 0.0012(13)
C18 0.0437(16) 0.0503(17) 0.0518(17) 0.0084(13) 0.0025(13) -0.0048(13)
C19 0.0462(16) 0.0431(15) 0.0461(15) 0.0081(13) -0.0040(12) -0.0003(12)
C20 0.0544(18) 0.0581(18) 0.0424(15) 0.0147(15) 0.0031(13) -0.0009(13)
C21 0.0461(17) 0.0520(17) 0.0504(16) 0.0140(13) 0.0004(13) -0.0039(13)

loop_
_atom_type_symbol
_atom_type_description
_atom_type_scat_dispersion_real
_atom_type_scat_dispersion_imag
_atom_type_scat_source
C C 0.0033 0.0016 'International Tables Vol C Tables 4.2.6.8 and 6.1.1.4'
H H 0.0000 0.0000 'International Tables Vol C Tables 4.2.6.8 and 6.1.1.4'
O O 0.0106 0.0060 'International Tables Vol C Tables 4.2.6.8 and 6.1.1.4'

loop_
_geom_angle_atom_site_label_1
_geom_angle_atom_site_label_2
_geom_angle_atom_site_label_3
_geom_angle
C4 O2 H2A 119.3
C6 O3 H3O 105.4
C19 O5 H5O 107.1
C6 C1 C7 117.7(2)
C6 C1 C2 119.2(2)
C7 C1 C2 123.1(2)
O1 C2 C1 123.6(3)
O1 C2 C3 118.4(3)
C1 C2 C3 118.0(2)
C4 C3 C2 116.1(3)
C4' C3 C2 116.5(4)
C4 C3 H3 122.0
C2 C3 H3 122.0
O2 C4 C3 115.1(5)
O2 C4 C5 113.0(5)
C3 C4 C5 114.4(4)
C5 C4' C3 117.1(6)
C4' C5 C6 112.4(4)
C6 C5 C4 114.3(3)
C6 C5 H5A 108.7
C4 C5 H5A 108.7
C6 C5 H5B 108.7
C4 C5 H5B 108.7
H5A C5 H5B 107.6
O3 C6 C1 122.7(3)
O3 C6 C5 114.7(2)
C1 C6 C5 122.6(2)
O4 C7 C1 119.1(2)
O4 C7 C8 119.0(2)
C1 C7 C8 122.0(2)
C7 C8 C9 114.7(3)
C7 C8 H8A 108.6
C9 C8 H8A 108.6
C7 C8 H8B 108.6
C9 C8 H8B 108.6
H8A C8 H8B 107.6
C8 C9 C10 110.7(3)
C8 C9 H9A 109.5
C10 C9 H9A 109.5
C8 C9 H9B 109.5
C10 C9 H9B 109.5
H9A C9 H9B 108.1
C11 C10 C9 113.2(3)
C11 C10 H10A 108.9
C9 C10 H10A 108.9
C11 C10 H10B 108.9
C9 C10 H10B 108.9
H10A C10 H10B 107.8
C10 C11 C12 113.8(3)
C10 C11 H11A 108.8
C12 C11 H11A 108.8
C10 C11 H11B 108.8
C12 C11 H11B 108.8
H11A C11 H11B 107.7
C13 C12 C11 112.6(3)
C13 C12 H12A 109.1
C11 C12 H12A 109.1
C13 C12 H12B 109.1
C11 C12 H12B 109.1
H12A C12 H12B 107.8
C12 C13 C14 114.5(3)
C12 C13 H13A 108.6
C14 C13 H13A 108.6
C12 C13 H13B 108.6
C14 C13 H13B 108.6
H13A C13 H13B 107.6
C15 C14 C13 110.4(3)
C15 C14 H14A 109.6
C13 C14 H14A 109.6
C15 C14 H14B 109.6
C13 C14 H14B 109.6
H14A C14 H14B 108.1
C14 C15 C16 118.1(3)
C14 C15 H15A 107.8
C16 C15 H15A 107.8
C14 C15 H15B 107.8
C16 C15 H15B 107.8
H15A C15 H15B 107.1
C21 C16 C17 117.4(2)
C21 C16 C15 118.1(3)
C17 C16 C15 124.5(3)
C18 C17 C16 122.4(3)
C18 C17 H17 118.8
C16 C17 H17 118.8
C19 C18 C17 118.8(3)
C19 C18 H18 120.6
C17 C18 H18 120.6
O5 C19 C18 122.4(2)
O5 C19 C20 117.9(2)
C18 C19 C20 119.7(2)
C21 C20 C19 120.6(3)
C21 C20 H20 119.7
C19 C20 H20 119.7
C20 C21 C16 121.2(3)
C20 C21 H21 119.4
C16 C21 H21 119.4

loop_
_geom_bond_atom_site_label_1
_geom_bond_atom_site_label_2
_geom_bond_distance
O1 C2 1.238(3)
O2 C4 1.415(7)
O2 H2A 0.8256
O2' H2B 0.8247
O3 C6 1.305(3)
O3 H3O 0.8588
O4 C7 1.268(3)
O5 C19 1.382(3)
O5 H5O 0.8342
C1 C6 1.408(4)
C1 C7 1.456(4)
C1 C2 1.463(4)
C2 C3 1.503(4)
C3 C4 1.446(5)
C3 C4' 1.452(10)
C3 H3 0.9300
C4 C5 1.497(5)
C4' C5 1.449(9)
C5 C6 1.490(4)
C5 H5A 0.9700
C5 H5B 0.9700
C7 C8 1.510(4)
C8 C9 1.517(4)
C8 H8A 0.9700
C8 H8B 0.9700
C9 C10 1.531(4)
C9 H9A 0.9700
C9 H9B 0.9700
C10 C11 1.518(4)
C10 H10A 0.9700
C10 H10B 0.9700
C11 C12 1.534(4)
C11 H11A 0.9700
C11 H11B 0.9700
C12 C13 1.509(4)
C12 H12A 0.9700
C12 H12B 0.9700
C13 C14 1.543(4)
C13 H13A 0.9700
C13 H13B 0.9700
C14 C15 1.514(4)
C14 H14A 0.9700
C14 H14B 0.9700
C15 C16 1.519(4)
C15 H15A 0.9700
C15 H15B 0.9700
C16 C21 1.390(4)
C16 C17 1.400(4)
C17 C18 1.395(4)
C17 H17 0.9300
C18 C19 1.382(4)
C18 H18 0.9300
C19 C20 1.400(4)
C20 C21 1.379(4)
C20 H20 0.9300
C21 H21 0.9300

loop_
_geom_hbond_atom_site_label_D
_geom_hbond_atom_site_label_H
_geom_hbond_atom_site_label_A
_geom_hbond_site_symmetry_A
_geom_hbond_distance_DH
_geom_hbond_distance_HA
_geom_hbond_distance_DA
_geom_hbond_angle_DHA
O2 H2A O5 1_646 0.83 2.18 3.004(7) 174
O2' H2B O5 1_646 0.82 1.86 2.565(16) 143
O3 H3O O4 . 0.86 1.64 2.440(3) 153
O5 H5O O1 2_466 0.83 1.86 2.687(3) 172

loop_
_geom_torsion_atom_site_label_1
_geom_torsion_atom_site_label_2
_geom_torsion_atom_site_label_3
_geom_torsion_atom_site_label_4
_geom_torsion
C6 C1 C2 O1 -176.9(3)
C7 C1 C2 O1 5.0(5)
C6 C1 C2 C3 3.0(4)
C7 C1 C2 C3 -175.1(3)
O1 C2 C3 C4 152.2(4)
C1 C2 C3 C4 -27.6(5)
O1 C2 C3 C4' -164.8(5)
C1 C2 C3 C4' 15.4(7)
C2 C3 C4 O2 179.6(5)
C2 C3 C4 C5 46.1(6)
C2 C3 C4' C5 -40.0(10)
C3 C4' C5 C6 43.6(9)
O2 C4 C5 C6 -174.4(5)
C3 C4 C5 C6 -39.9(6)
C7 C1 C6 O3 -0.4(4)
C2 C1 C6 O3 -178.6(3)
C7 C1 C6 C5 -179.6(3)
C2 C1 C6 C5 2.2(5)
C4' C5 C6 O3 155.7(5)
C4 C5 C6 O3 -163.2(4)
C4' C5 C6 C1 -25.0(6)
C4 C5 C6 C1 16.1(5)
C6 C1 C7 O4 -1.1(4)
C2 C1 C7 O4 177.0(3)
C6 C1 C7 C8 177.6(3)
C2 C1 C7 C8 -4.3(4)
O4 C7 C8 C9 -5.2(4)
C1 C7 C8 C9 176.1(3)
C7 C8 C9 C10 174.2(3)
C8 C9 C10 C11 176.0(3)
C9 C10 C11 C12 176.6(3)
C10 C11 C12 C13 -179.1(3)
C11 C12 C13 C14 -179.2(3)
C12 C13 C14 C15 -176.4(3)
C13 C14 C15 C16 -173.8(3)
C14 C15 C16 C21 -174.6(3)
C14 C15 C16 C17 7.6(5)
C21 C16 C17 C18 0.6(4)
C15 C16 C17 C18 178.4(3)
C16 C17 C18 C19 -0.4(5)
C17 C18 C19 O5 -179.9(3)
C17 C18 C19 C20 -0.2(4)
O5 C19 C20 C21 -179.6(3)
C18 C19 C20 C21 0.7(5)
C19 C20 C21 C16 -0.5(5)
C17 C16 C21 C20 -0.1(4)
C15 C16 C21 C20 -178.1(3)

_cod_database_fobs_code 2241837
